data_7111674
loop_
_publ_author_name
'Liao, Puhong'
'Langloss, Brian W.'
'Johnson, Amber M.'
'Knudsen, Eric R.'
'Tham, Fook S.'
'Julian, Ryan R.'
'Hooley, Richard J.'

_publ_section_title
;
 Two-component control of guest binding in a self-assembled cage molecule
;
_journal_issue 27
_journal_name_full 'Chemical Communications'
_journal_page_first 4932
_journal_page_last 4934
_journal_paper_doi 10.1039/c0cc00234h
_journal_volume 46
_journal_year 2010
_chemical_formula_sum 'C106 H83 F12 N19 O13 Pd2 S4'
_chemical_formula_weight 2399.95
_chemical_name_systematic
;
?
;
_space_group_IT_number 8
_symmetry_cell_setting monoclinic
_symmetry_space_group_name_Hall 'C -2y'
_symmetry_space_group_name_H-M 'C 1 m 1'
_atom_sites_solution_hydrogens geom
_atom_sites_solution_primary direct
_atom_sites_solution_secondary difmap
_audit_creation_method SHELXL-97
_cell_angle_alpha 90.00
_cell_angle_beta 107.6573(11)
_cell_angle_gamma 90.00
_cell_formula_units_Z 2
_cell_length_a 27.6097(22)
_cell_length_b 15.0085(12)
_cell_length_c 14.2322(11)
_cell_measurement_reflns_used 9963
_cell_measurement_temperature 100(2)
_cell_measurement_theta_max 31.62
_cell_measurement_theta_min 2.32
_cell_volume 5619.7(8)
_computing_cell_refinement 'Bruker SAINT'
_computing_data_collection 'Bruker APEX2'
_computing_data_reduction 'Bruker SAINT'
_computing_molecular_graphics 'Bruker SHELXTL'
_computing_publication_material 'Bruker SHELXTL'
_computing_structure_refinement 'SHELXL-97 (Sheldrick, 2008)'
_computing_structure_solution 'SHELXS-97 (Sheldrick, 2008)'
_diffrn_ambient_temperature 100(2)
_diffrn_measured_fraction_theta_full 0.997
_diffrn_measured_fraction_theta_max 0.997
_diffrn_measurement_device_type 'Bruker APEX-II CCD'
_diffrn_measurement_method '\f and \w scans'
_diffrn_radiation_monochromator graphite
_diffrn_radiation_source 'Normal-focus sealed tube'
_diffrn_radiation_type MoK\a
_diffrn_radiation_wavelength 0.71073
_diffrn_reflns_av_R_equivalents 0.0236
_diffrn_reflns_av_sigmaI/netI 0.0282
_diffrn_reflns_limit_h_max 38
_diffrn_reflns_limit_h_min -38
_diffrn_reflns_limit_k_max 21
_diffrn_reflns_limit_k_min -21
_diffrn_reflns_limit_l_max 20
_diffrn_reflns_limit_l_min -20
_diffrn_reflns_number 44210
_diffrn_reflns_theta_full 30.03
_diffrn_reflns_theta_max 30.03
_diffrn_reflns_theta_min 2.32
_exptl_absorpt_coefficient_mu 0.482
_exptl_absorpt_correction_T_max 0.8495
_exptl_absorpt_correction_T_min 0.8292
_exptl_absorpt_correction_type multi-scan
_exptl_absorpt_process_details 'Bruker SADABS'
_exptl_crystal_colour colourless
_exptl_crystal_density_diffrn 1.418
_exptl_crystal_density_meas ?
_exptl_crystal_density_method 'not measured'
_exptl_crystal_description 'prism frag'
_exptl_crystal_F_000 2440
_exptl_crystal_size_max 0.40
_exptl_crystal_size_mid 0.38
_exptl_crystal_size_min 0.35
_refine_diff_density_max 1.109
_refine_diff_density_min -0.583
_refine_diff_density_rms 0.074
_refine_ls_abs_structure_details 'Flack H D (1983), Acta Cryst. A39, 876-881'
_refine_ls_abs_structure_Flack 0.141(14)
_refine_ls_extinction_method none
_refine_ls_goodness_of_fit_ref 1.032
_refine_ls_hydrogen_treatment mixed
_refine_ls_matrix_type full
_refine_ls_number_parameters 837
_refine_ls_number_reflns 16961
_refine_ls_number_restraints 372
_refine_ls_restrained_S_all 1.026
_refine_ls_R_factor_all 0.0372
_refine_ls_R_factor_gt 0.0326
_refine_ls_shift/su_max 0.001
_refine_ls_shift/su_mean 0.000
_refine_ls_structure_factor_coef Fsqd
_refine_ls_weighting_details 'calc w=1/[\s^2^(Fo^2^)+(0.0555P)^2^+4.4147P] where P=(Fo^2^+2Fc^2^)/3'
_refine_ls_weighting_scheme calc
_refine_ls_wR_factor_gt 0.0877
_refine_ls_wR_factor_ref 0.0913
_reflns_number_gt 15443
_reflns_number_total 16961
_reflns_threshold_expression >2sigma(I)
_cod_data_source_file C0CC00234Hsup1.cif
_cod_data_source_block rhl4_cm
_cod_depositor_comments
;
The following automatic conversions were performed:

'_symmetry_cell_setting' value 'Monoclinic' changed to 'monoclinic'
according to /home/saulius/struct/CIF-dictionaries/cif_core.dic
dictionary named 'cif_core.dic' version 2.4.2 from 2011-04-26.

Automatic conversion script
Id: cif_fix_values 1891 2012-01-12 08:04:46Z andrius 

The following automatic conversions were performed:

'_exptl_crystal_density_meas' value 'not measured' was changed to '?'
- the value is perceived as not measured.

Automatic conversion script
Id: cif_fix_values 3008 2015-01-20 13:52:24Z robertas 
;
_cod_original_sg_symbol_H-M Cm
_cod_database_code 7111674

loop_
_symmetry_equiv_pos_as_xyz
'x, y, z'
'x, -y, z'
'x+1/2, y+1/2, z'
'x+1/2, -y+1/2, z'

loop_
_atom_site_label
_atom_site_type_symbol
_atom_site_fract_x
_atom_site_fract_y
_atom_site_fract_z
_atom_site_U_iso_or_equiv
_atom_site_adp_type
_atom_site_occupancy
_atom_site_symmetry_multiplicity
_atom_site_calc_flag
_atom_site_refinement_flags
_atom_site_disorder_assembly
_atom_site_disorder_group
Pd1 Pd 0.630968(7) 0.5000 0.453113(12) 0.01263(6) Uani 1 2 d S . .
N1A N 0.67217(10) 0.59688(18) 0.4123(2) 0.0151(6) Uani 1 1 d . . .
C2A C 0.65289(13) 0.6329(2) 0.3202(2) 0.0173(6) Uani 1 1 d . . .
H2A H 0.6223 0.6099 0.2763 0.021 Uiso 1 1 calc R . .
C3A C 0.67709(11) 0.7015(2) 0.2908(3) 0.0190(7) Uani 1 1 d . . .
H3A H 0.6636 0.7255 0.2263 0.023 Uiso 1 1 calc R . .
C4A C 0.72157(13) 0.7367(2) 0.3547(3) 0.0198(7) Uani 1 1 d . . .
H4A H 0.7383 0.7854 0.3353 0.024 Uiso 1 1 calc R . .
C5A C 0.74089(12) 0.6984(2) 0.4480(2) 0.0166(7) Uani 1 1 d . . .
C6A C 0.71494(12) 0.6274(2) 0.4737(3) 0.0171(6) Uani 1 1 d . . .
H6A H 0.7283 0.6004 0.5367 0.021 Uiso 1 1 calc R . .
C7A C 0.78721(12) 0.7299(2) 0.5175(2) 0.0199(7) Uani 1 1 d . . .
C8A C 0.82612(12) 0.7568(2) 0.5741(2) 0.0212(7) Uani 1 1 d . . .
C9A C 0.87399(12) 0.7869(2) 0.6375(2) 0.0190(6) Uani 1 1 d . . .
C10A C 0.90159(13) 0.8521(2) 0.6030(3) 0.0204(7) Uani 1 1 d . . .
H10A H 0.8873 0.8790 0.5402 0.024 Uiso 1 1 calc R . .
C11A C 0.95000(13) 0.8763(2) 0.6625(2) 0.0203(7) Uani 1 1 d . . .
H11A H 0.9694 0.9179 0.6385 0.024 Uiso 1 1 calc R . .
C12A C 0.97009(12) 0.8406(2) 0.7555(3) 0.0197(7) Uani 1 1 d . . .
H12A H 1.0031 0.8577 0.7953 0.024 Uiso 1 1 calc R . .
C13A C 0.94152(12) 0.7785(2) 0.7917(2) 0.0177(6) Uani 1 1 d . . .
C14A C 0.89386(12) 0.7510(2) 0.7308(2) 0.0193(6) Uani 1 1 d . . .
H14A H 0.8751 0.7076 0.7537 0.023 Uiso 1 1 calc R . .
C15A C 0.96188(12) 0.7442(2) 0.8916(2) 0.0178(7) Uani 1 1 d . . .
C16A C 0.97786(13) 0.7186(2) 0.9730(3) 0.0217(7) Uani 1 1 d . . .
N17A N 0.98293(10) 0.59469(18) 1.1997(2) 0.0153(6) Uani 1 1 d . . .
C18A C 0.96846(12) 0.6233(2) 1.1045(2) 0.0148(6) Uani 1 1 d . . .
H18A H 0.9394 0.5976 1.0586 0.018 Uiso 1 1 calc R . .
C19A C 0.99510(12) 0.6887(2) 1.0732(2) 0.0170(7) Uani 1 1 d . . .
C20A C 1.03970(13) 0.7248(2) 1.1437(3) 0.0191(7) Uani 1 1 d . . .
H20A H 1.0590 0.7701 1.1252 0.023 Uiso 1 1 calc R . .
C21A C 1.05376(13) 0.6925(2) 1.2382(3) 0.0223(8) Uani 1 1 d . . .
H21A H 1.0835 0.7148 1.2853 0.027 Uiso 1 1 calc R . .
C22A C 1.02500(12) 0.6279(2) 1.2656(3) 0.0183(7) Uani 1 1 d . . .
H22A H 1.0350 0.6067 1.3316 0.022 Uiso 1 1 calc R . .
Pd2 Pd 0.941121(7) 0.5000 1.239632(11) 0.01261(7) Uani 1 2 d S . .
N1B N 0.58930(10) 0.59469(18) 0.4937(2) 0.0141(5) Uani 1 1 d . . .
C2B C 0.54825(12) 0.6305(2) 0.4275(2) 0.0187(7) Uani 1 1 d . . .
H2B H 0.5391 0.6106 0.3610 0.022 Uiso 1 1 calc R . .
C3B C 0.51895(14) 0.6954(3) 0.4530(3) 0.0208(7) Uani 1 1 d . . .
H3B H 0.4900 0.7194 0.4051 0.025 Uiso 1 1 calc R . .
C4B C 0.53280(13) 0.7252(2) 0.5513(3) 0.0208(7) Uani 1 1 d . . .
H4B H 0.5132 0.7694 0.5710 0.025 Uiso 1 1 calc R . .
C5B C 0.57466(13) 0.6897(2) 0.6176(2) 0.0172(7) Uani 1 1 d . . .
C6B C 0.60263(13) 0.6230(2) 0.5856(3) 0.0174(7) Uani 1 1 d . . .
H6B H 0.6318 0.5980 0.6319 0.021 Uiso 1 1 calc R . .
C7B C 0.59247(12) 0.7184(2) 0.7177(2) 0.0185(6) Uani 1 1 d . . .
C8B C 0.60914(13) 0.7445(2) 0.8036(3) 0.0226(7) Uani 1 1 d . . .
C9B C 0.62825(11) 0.7779(2) 0.9009(2) 0.0194(7) Uani 1 1 d . . .
C10B C 0.60105(13) 0.8407(2) 0.9356(2) 0.0194(7) Uani 1 1 d . . .
H10B H 0.5688 0.8603 0.8948 0.023 Uiso 1 1 calc R . .
C11B C 0.62123(12) 0.8753(2) 1.0306(2) 0.0199(7) Uani 1 1 d . . .
H11B H 0.6024 0.9178 1.0547 0.024 Uiso 1 1 calc R . .
C12B C 0.66851(12) 0.8477(2) 1.0897(3) 0.0181(6) Uani 1 1 d . . .
H12B H 0.6822 0.8723 1.1538 0.022 Uiso 1 1 calc R . .
C13B C 0.69607(11) 0.7844(2) 1.0561(2) 0.0175(6) Uani 1 1 d . . .
C14B C 0.67597(12) 0.7493(2) 0.9600(2) 0.0180(6) Uani 1 1 d . . .
H14B H 0.6947 0.7067 0.9358 0.022 Uiso 1 1 calc R . .
C15B C 0.74414(12) 0.7541(2) 1.1192(2) 0.0187(6) Uani 1 1 d . . .
C16B C 0.78357(12) 0.7272(2) 1.1748(2) 0.0198(7) Uani 1 1 d . . .
N17B N 0.90103(10) 0.59597(18) 1.2811(2) 0.0142(5) Uani 1 1 d . . .
C18B C 0.85717(12) 0.6273(2) 1.2180(2) 0.0159(6) Uani 1 1 d . . .
H18B H 0.8446 0.6012 1.1544 0.019 Uiso 1 1 calc R . .
C19B C 0.82964(13) 0.6969(2) 1.2435(2) 0.0165(6) Uani 1 1 d . . .
C20B C 0.84902(12) 0.7347(2) 1.3381(2) 0.0164(6) Uani 1 1 d . . .
H20B H 0.8319 0.7830 1.3575 0.020 Uiso 1 1 calc R . .
C21B C 0.89300(13) 0.7008(2) 1.4019(3) 0.0192(7) Uani 1 1 d . . .
H21B H 0.9061 0.7240 1.4668 0.023 Uiso 1 1 calc R . .
C22B C 0.91843(12) 0.6314(2) 1.3702(3) 0.0166(6) Uani 1 1 d . . .
H22B H 0.9492 0.6091 1.4142 0.020 Uiso 1 1 calc R . .
S1E S 0.00643(4) 0.5000 0.57763(8) 0.0176(2) Uani 1 2 d SU . .
O1E O -0.01634(10) 0.58081(17) 0.60089(19) 0.0277(6) Uani 1 1 d U . .
O2E O 0.01498(13) 0.5000 0.4817(3) 0.0263(8) Uani 1 2 d SU . .
C1E C 0.0704(2) 0.5000 0.6645(4) 0.0269(10) Uani 1 2 d SU . .
F1E F 0.06926(16) 0.5000 0.7574(3) 0.0516(10) Uani 1 2 d SU . .
F2E F 0.09689(9) 0.42818(17) 0.65387(19) 0.0420(6) Uani 1 1 d U . .
S2E S 0.56235(4) 0.5000 0.11309(9) 0.0203(2) Uani 1 2 d SU . .
O4E O 0.58412(9) 0.58140(16) 0.08981(19) 0.0242(5) Uani 1 1 d U . .
O5E O 0.55410(12) 0.5000 0.2085(2) 0.0253(8) Uani 1 2 d SU . .
C2E C 0.49792(18) 0.5000 0.0265(4) 0.0264(11) Uani 1 2 d SU . .
F4E F 0.47281(8) 0.42856(15) 0.03932(18) 0.0366(5) Uani 1 1 d U . .
F5E F 0.50014(12) 0.5000 -0.0662(2) 0.0385(8) Uani 1 2 d SU . .
S3E S 0.81165(4) 1.0000 0.35000(9) 0.0340(2) Uani 1 2 d SU . .
O7E O 0.78459(17) 0.91884(12) 0.3534(4) 0.0686(8) Uani 1 1 d U . .
O8E O 0.86634(13) 1.0000 0.3934(3) 0.0537(9) Uani 1 2 d SU . .
C3E C 0.80382(14) 1.0000 0.2180(4) 0.0356(8) Uani 1 2 d SU . .
F7E F 0.75524(11) 1.0000 0.1657(3) 0.0689(10) Uani 1 2 d SU . .
F8E F 0.82548(7) 0.92814(12) 0.19209(15) 0.0441(4) Uani 1 1 d U . .
S4E S 0.75070(6) 0.48391(11) 0.75107(11) 0.0375(5) Uani 0.50 1 d PDU A -1
O10E O 0.7136(2) 0.4943(10) 0.6564(2) 0.069(2) Uani 0.50 1 d PDU A -1
O11E O 0.7323(2) 0.4384(3) 0.8222(3) 0.0497(11) Uani 0.50 1 d PDU A -1
O12E O 0.8002(2) 0.4574(4) 0.7500(7) 0.124(4) Uani 0.50 1 d PDU A -1
C4E C 0.75868(16) 0.5996(3) 0.7901(3) 0.0359(12) Uani 0.50 1 d PDU A -1
F10E F 0.77488(16) 0.6482(3) 0.7270(3) 0.0517(10) Uani 0.50 1 d PDU A -1
F11E F 0.71514(17) 0.6344(3) 0.7929(3) 0.0639(13) Uani 0.50 1 d PDU A -1
F12E F 0.7922(2) 0.6094(4) 0.8782(3) 0.092(2) Uani 0.50 1 d PDU A -1
N1S N 0.55734(15) 0.5000 0.7255(3) 0.0290(9) Uani 1 2 d SDU . .
C2S C 0.58759(16) 0.5000 0.8007(3) 0.0251(10) Uani 1 2 d SDU . .
C3S C 0.6259(2) 0.5000 0.8979(3) 0.0369(12) Uani 1 2 d SDU . .
H3C H 0.6599 0.5000 0.8899 0.055 Uiso 1 2 d SR . .
H3D H 0.6217 0.4467 0.9344 0.055 Uiso 1 1 d R . .
N4S N 1.01102(17) 0.5000 0.9606(3) 0.0308(10) Uani 1 2 d SDU . .
C5S C 0.98111(17) 0.5000 0.8862(3) 0.0267(10) Uani 1 2 d SDU . .
C6S C 0.9422(2) 0.5000 0.7902(4) 0.0451(15) Uani 1 2 d SDU . .
H6C H 0.9084 0.5000 0.7996 0.068 Uiso 1 2 d SR . .
H6D H 0.9460 0.4467 0.7533 0.068 Uiso 1 1 d R . .
N7S N 0.9372(4) 0.2031(5) 0.2168(7) 0.0223(18) Uani 0.50 1 d PDU B -1
C8S C 0.9366(2) 0.1280(3) 0.2252(4) 0.0301(10) Uani 0.50 1 d PDU B -1
C9S C 0.9376(2) 0.0300(3) 0.2339(5) 0.0405(14) Uani 0.50 1 d PDU B -1
H9A H 0.9096 0.0045 0.1809 0.061 Uiso 0.50 1 calc PR B -1
H9B H 0.9339 0.0130 0.2979 0.061 Uiso 0.50 1 calc PR B -1
H9C H 0.9700 0.0074 0.2288 0.061 Uiso 0.50 1 calc PR B -1
N7D N 0.9375(6) 0.1885(7) 0.2248(7) 0.040(3) Uani 0.50 1 d PDU C 2
C8D C 0.9111(2) 0.1880(4) 0.1461(4) 0.0253(14) Uani 0.50 1 d PDU C 2
C9D C 0.8728(3) 0.1807(7) 0.0493(4) 0.042(2) Uani 0.50 1 d PDU C 2
H9D H 0.8429 0.1495 0.0560 0.063 Uiso 0.50 1 calc PR C 2
H9E H 0.8870 0.1473 0.0046 0.063 Uiso 0.50 1 calc PR C 2
H9F H 0.8630 0.2405 0.0225 0.063 Uiso 0.50 1 calc PR C 2
N10S N 0.63226(15) 0.1931(2) 0.4709(3) 0.0384(8) Uani 1 1 d DU . .
C11S C 0.66118(15) 0.1874(3) 0.5475(3) 0.0414(10) Uani 1 1 d DU . .
C12S C 0.69760(19) 0.1834(5) 0.6473(3) 0.078(2) Uani 1 1 d DU . .
H12C H 0.6804 0.2002 0.6957 0.117 Uiso 1 1 calc R . .
H12D H 0.7257 0.2246 0.6519 0.117 Uiso 1 1 calc R . .
H12E H 0.7109 0.1226 0.6609 0.117 Uiso 1 1 calc R . .
N13S N 0.80002(15) 0.5000 0.3710(3) 0.0480(9) Uani 1 2 d SDU . .
C14S C 0.82417(14) 0.5000 0.4512(3) 0.0331(8) Uani 1 2 d SDU . .
C15S C 0.8567(2) 0.5000 0.5548(3) 0.0407(11) Uani 1 2 d SDU . .
H15A H 0.8925 0.5000 0.5568 0.061 Uiso 1 2 d SR . .
H15B H 0.8496 0.4467 0.5881 0.061 Uiso 1 1 d R . .
N16S N 0.77113(14) 0.5000 0.0559(3) 0.0451(9) Uani 1 2 d SDU . .
C17S C 0.74169(12) 0.5000 0.0961(3) 0.0285(7) Uani 1 2 d SDU . .
C18S C 0.7062(2) 0.5000 0.1531(4) 0.0489(16) Uani 1 2 d SDU . .
H18C H 0.7251 0.5000 0.2236 0.073 Uiso 1 2 d SR . .
H18D H 0.6848 0.4467 0.1372 0.073 Uiso 1 1 d R . .
N19S N 0.7767(3) 0.0000 0.6601(9) 0.164(5) Uani 1 2 d SDU . .
C20S C 0.8145(2) 0.0000 0.7205(6) 0.0728(19) Uani 1 2 d SDU . .
C21S C 0.8647(2) 0.0000 0.7921(4) 0.0494(15) Uani 1 2 d SDU . .
H21C H 0.8905 0.0000 0.7576 0.074 Uiso 1 2 d SR . .
H21D H 0.8688 -0.0533 0.8335 0.074 Uiso 1 1 d R . .
N22S N 0.7717(3) 0.1313(8) 0.8753(6) 0.101(3) Uani 0.50 1 d PDU D -1
C23S C 0.7445(3) 0.0781(7) 0.8890(6) 0.090(3) Uani 0.50 1 d PDU D -1
C24S C 0.7095(4) 0.0092(8) 0.9047(8) 0.079(3) Uani 0.50 1 d PDU D -1
H24A H 0.7059 -0.0383 0.8558 0.119 Uiso 0.50 1 calc PR D -1
H24B H 0.6762 0.0360 0.8974 0.119 Uiso 0.50 1 calc PR D -1
H24C H 0.7232 -0.0157 0.9711 0.119 Uiso 0.50 1 calc PR D -1
N25S N 0.6343(2) 1.0000 0.2478(3) 0.0678(14) Uani 1 2 d SDU . .
C26S C 0.66036(18) 1.0000 0.3274(3) 0.0461(11) Uani 1 2 d SDU . .
C27S C 0.69332(17) 1.0000 0.4296(3) 0.0459(10) Uani 1 2 d SDU . .
H27A H 0.6724 1.0000 0.4743 0.069 Uiso 1 2 d SR . .
H27B H 0.7148 1.0533 0.4415 0.069 Uiso 1 1 d R . .
O1W O 0.8622(2) 0.4779(12) -0.0023(5) 0.108(7) Uani 0.50 1 d PD . .
H1W H 0.865(3) 0.5000 0.0542(16) 0.130 Uiso 1 2 d SD . .
H2W H 0.8343(14) 0.5000 -0.039(5) 0.130 Uiso 1 2 d SD . .

loop_
_atom_site_aniso_label
_atom_site_aniso_U_11
_atom_site_aniso_U_22
_atom_site_aniso_U_33
_atom_site_aniso_U_23
_atom_site_aniso_U_13
_atom_site_aniso_U_12
Pd1 0.01108(13) 0.01217(14) 0.01476(14) 0.000 0.00410(11) 0.000
N1A 0.0147(12) 0.0149(14) 0.0162(13) 0.0039(11) 0.0054(10) -0.0007(10)
C2A 0.0175(15) 0.0213(16) 0.0118(14) 0.0010(13) 0.0025(12) 0.0016(13)
C3A 0.0110(13) 0.0244(17) 0.0189(16) 0.0033(13) 0.0008(12) -0.0003(12)
C4A 0.0234(17) 0.0161(16) 0.0222(17) -0.0030(13) 0.0102(14) -0.0028(13)
C5A 0.0134(14) 0.0182(15) 0.0179(16) -0.0048(13) 0.0041(12) -0.0051(12)
C6A 0.0167(15) 0.0160(15) 0.0191(16) 0.0033(13) 0.0061(12) 0.0027(13)
C7A 0.0177(15) 0.0225(17) 0.0193(16) 0.0007(13) 0.0054(13) -0.0044(13)
C8A 0.0191(15) 0.0272(17) 0.0182(16) 0.0008(13) 0.0072(13) -0.0042(13)
C9A 0.0205(15) 0.0209(16) 0.0169(15) -0.0059(13) 0.0077(12) -0.0050(12)
C10A 0.0252(17) 0.0176(15) 0.0184(15) 0.0011(12) 0.0067(13) -0.0019(13)
C11A 0.0247(16) 0.0135(15) 0.0246(17) -0.0015(13) 0.0105(13) -0.0044(13)
C12A 0.0148(15) 0.0174(16) 0.0264(17) -0.0031(14) 0.0056(13) -0.0034(12)
C13A 0.0220(15) 0.0155(14) 0.0185(15) 0.0007(12) 0.0104(13) 0.0001(12)
C14A 0.0165(14) 0.0190(15) 0.0215(16) -0.0029(12) 0.0044(12) -0.0035(12)
C15A 0.0198(16) 0.0163(14) 0.0187(16) 0.0013(13) 0.0081(13) -0.0022(12)
C16A 0.0229(16) 0.0165(15) 0.0262(17) -0.0009(14) 0.0081(14) -0.0031(13)
N17A 0.0128(13) 0.0127(14) 0.0203(14) 0.0031(11) 0.0051(11) 0.0019(11)
C18A 0.0128(13) 0.0172(15) 0.0141(14) 0.0037(12) 0.0036(11) 0.0035(12)
C19A 0.0121(14) 0.0177(16) 0.0197(16) -0.0031(12) 0.0025(12) -0.0015(11)
C20A 0.0194(15) 0.0158(15) 0.0246(17) -0.0018(15) 0.0104(14) -0.0066(13)
C21A 0.0160(16) 0.0216(17) 0.0277(18) -0.0031(14) 0.0042(14) -0.0079(13)
C22A 0.0150(14) 0.0150(15) 0.0246(17) 0.0043(13) 0.0055(12) 0.0011(12)
Pd2 0.01101(13) 0.01134(14) 0.01598(15) 0.000 0.00483(11) 0.000
N1B 0.0132(13) 0.0138(14) 0.0162(13) 0.0038(11) 0.0058(10) 0.0026(10)
C2B 0.0164(15) 0.0247(17) 0.0129(15) 0.0044(13) 0.0015(12) 0.0049(13)
C3B 0.0201(17) 0.0243(18) 0.0164(16) -0.0020(13) 0.0030(13) 0.0034(13)
C4B 0.0188(15) 0.0222(17) 0.0212(16) -0.0034(15) 0.0059(13) 0.0005(14)
C5B 0.0200(16) 0.0144(15) 0.0208(16) -0.0027(12) 0.0117(13) -0.0018(12)
C6B 0.0177(15) 0.0135(15) 0.0208(16) 0.0048(13) 0.0058(13) 0.0042(12)
C7B 0.0159(14) 0.0195(15) 0.0210(16) -0.0011(14) 0.0072(12) 0.0009(12)
C8B 0.0171(15) 0.0229(17) 0.0263(18) 0.0028(14) 0.0045(14) 0.0032(13)
C9B 0.0140(14) 0.0205(16) 0.0212(16) 0.0020(13) 0.0014(12) 0.0030(12)
C10B 0.0210(16) 0.0196(17) 0.0170(15) -0.0001(13) 0.0052(13) 0.0032(13)
C11B 0.0174(14) 0.0211(16) 0.0217(16) 0.0005(14) 0.0066(12) 0.0062(13)
C12B 0.0185(15) 0.0177(15) 0.0194(15) 0.0019(12) 0.0075(12) 0.0016(12)
C13B 0.0147(13) 0.0174(14) 0.0193(15) -0.0009(13) 0.0033(12) 0.0015(11)
C14B 0.0200(15) 0.0176(15) 0.0184(15) -0.0017(12) 0.0086(13) 0.0058(12)
C15B 0.0206(15) 0.0140(13) 0.0217(16) 0.0011(12) 0.0067(13) 0.0030(12)
C16B 0.0204(16) 0.0176(16) 0.0228(17) -0.0002(13) 0.0088(14) 0.0027(12)
N17B 0.0117(12) 0.0120(13) 0.0195(14) 0.0046(11) 0.0056(10) 0.0005(10)
C18B 0.0125(14) 0.0192(16) 0.0151(15) 0.0025(13) 0.0028(11) 0.0040(13)
C19B 0.0156(14) 0.0167(15) 0.0180(16) -0.0019(12) 0.0064(12) -0.0011(12)
C20B 0.0119(13) 0.0187(16) 0.0197(16) -0.0055(13) 0.0064(12) 0.0018(12)
C21B 0.0251(17) 0.0189(16) 0.0160(15) -0.0032(12) 0.0097(13) 0.0006(13)
C22B 0.0127(14) 0.0152(15) 0.0214(16) 0.0017(13) 0.0043(12) 0.0028(12)
S1E 0.0205(5) 0.0136(5) 0.0175(5) 0.000 0.0040(4) 0.000
O1E 0.0308(13) 0.0191(11) 0.0318(13) 0.0023(10) 0.0072(10) 0.0056(10)
O2E 0.0285(18) 0.0262(17) 0.0238(18) 0.000 0.0073(14) 0.000
C1E 0.031(2) 0.014(2) 0.032(2) 0.000 0.004(2) 0.000
F1E 0.070(3) 0.053(2) 0.0225(18) 0.000 0.0000(16) 0.000
F2E 0.0351(13) 0.0373(14) 0.0439(14) 0.0016(11) -0.0028(10) 0.0109(10)
S2E 0.0184(5) 0.0213(6) 0.0200(6) 0.000 0.0039(4) 0.000
O4E 0.0253(11) 0.0191(11) 0.0318(13) -0.0010(10) 0.0140(10) -0.0013(9)
O5E 0.0164(15) 0.043(2) 0.0149(15) 0.000 0.0016(12) 0.000
C2E 0.023(2) 0.035(3) 0.016(2) 0.000 -0.0016(16) 0.000
F4E 0.0251(11) 0.0290(12) 0.0513(14) -0.0015(11) 0.0049(10) -0.0114(9)
F5E 0.0361(15) 0.057(2) 0.0150(14) 0.000 -0.0029(12) 0.000
S3E 0.0392(5) 0.0181(4) 0.0523(6) 0.000 0.0253(4) 0.000
O7E 0.0603(13) 0.0147(7) 0.152(3) -0.001(2) 0.0649(16) -0.0021(17)
O8E 0.0380(17) 0.074(3) 0.0475(19) 0.000 0.0111(15) 0.000
C3E 0.0215(16) 0.0254(17) 0.057(2) 0.000 0.0076(16) 0.000
F7E 0.0261(13) 0.088(2) 0.079(2) 0.000 -0.0045(14) 0.000
F8E 0.0475(10) 0.0324(9) 0.0567(11) -0.0098(8) 0.0223(9) -0.0020(8)
S4E 0.0424(6) 0.0364(16) 0.0423(6) -0.0057(6) 0.0257(5) 0.0001(6)
O10E 0.114(4) 0.062(5) 0.030(2) -0.024(4) 0.018(2) -0.031(6)
O11E 0.072(3) 0.043(2) 0.037(2) -0.001(2) 0.020(2) -0.013(2)
O12E 0.106(5) 0.054(4) 0.262(11) 0.010(5) 0.132(6) 0.028(4)
C4E 0.035(3) 0.040(3) 0.027(3) 0.006(2) 0.000(2) 0.001(2)
F10E 0.066(3) 0.045(2) 0.045(2) 0.0091(17) 0.0171(19) -0.0127(19)
F11E 0.079(3) 0.049(2) 0.078(3) -0.013(2) 0.046(3) 0.023(2)
F12E 0.132(5) 0.057(3) 0.046(3) 0.013(2) -0.033(3) -0.049(3)
N1S 0.023(2) 0.027(2) 0.038(2) 0.000 0.0107(17) 0.000
C2S 0.023(2) 0.021(2) 0.034(3) 0.000 0.0141(19) 0.000
C3S 0.040(3) 0.049(3) 0.022(2) 0.000 0.011(2) 0.000
N4S 0.032(2) 0.021(2) 0.039(2) 0.000 0.0095(19) 0.000
C5S 0.033(3) 0.020(2) 0.032(3) 0.000 0.017(2) 0.000
C6S 0.046(3) 0.042(3) 0.041(3) 0.000 0.005(2) 0.000
N7S 0.024(3) 0.017(3) 0.030(4) -0.002(2) 0.015(3) -0.004(2)
C8S 0.025(2) 0.036(3) 0.031(3) -0.006(2) 0.011(2) -0.005(2)
C9S 0.039(3) 0.025(2) 0.063(4) -0.001(2) 0.024(3) 0.003(2)
N7D 0.056(6) 0.021(4) 0.040(5) -0.005(3) 0.007(4) -0.015(4)
C8D 0.030(3) 0.019(3) 0.032(3) -0.014(3) 0.018(3) -0.010(3)
C9D 0.029(4) 0.081(6) 0.022(3) 0.001(4) 0.015(3) -0.005(4)
N10S 0.0423(19) 0.0406(19) 0.039(2) 0.0005(17) 0.0228(16) 0.0065(18)
C11S 0.038(2) 0.047(3) 0.048(2) 0.004(2) 0.026(2) 0.006(2)
C12S 0.044(3) 0.127(6) 0.066(3) 0.046(4) 0.021(2) 0.016(3)
N13S 0.043(2) 0.047(2) 0.050(2) 0.000 0.0092(17) 0.000
C14S 0.0275(18) 0.036(2) 0.039(2) 0.000 0.0146(15) 0.000
C15S 0.046(3) 0.040(3) 0.035(2) 0.000 0.011(2) 0.000
N16S 0.0341(18) 0.064(3) 0.0379(19) 0.000 0.0127(15) 0.000
C17S 0.0210(15) 0.0334(18) 0.0289(17) 0.000 0.0041(13) 0.000
C18S 0.031(2) 0.082(4) 0.034(2) 0.000 0.012(2) 0.000
N19S 0.091(6) 0.123(7) 0.213(11) 0.000 -0.054(6) 0.000
C20S 0.046(3) 0.045(3) 0.118(6) 0.000 0.011(3) 0.000
C21S 0.049(3) 0.060(4) 0.040(3) 0.000 0.016(3) 0.000
N22S 0.044(4) 0.177(10) 0.068(5) -0.043(6) -0.005(4) 0.001(5)
C23S 0.038(4) 0.174(11) 0.053(5) -0.046(6) 0.007(3) 0.017(5)
C24S 0.102(7) 0.073(7) 0.079(6) -0.007(6) 0.050(6) 0.051(6)
N25S 0.094(4) 0.065(3) 0.051(3) 0.000 0.032(3) 0.000
C26S 0.062(3) 0.038(2) 0.050(3) 0.000 0.034(2) 0.000
C27S 0.046(3) 0.042(2) 0.057(3) 0.000 0.028(2) 0.000
O1W 0.033(2) 0.216(19) 0.079(4) 0.065(8) 0.020(3) 0.058(6)

loop_
_atom_type_symbol
_atom_type_description
_atom_type_scat_dispersion_real
_atom_type_scat_dispersion_imag
_atom_type_scat_source
C C 0.0033 0.0016 'International Tables Vol C Tables 4.2.6.8 and 6.1.1.4'
H H 0.0000 0.0000 'International Tables Vol C Tables 4.2.6.8 and 6.1.1.4'
N N 0.0061 0.0033 'International Tables Vol C Tables 4.2.6.8 and 6.1.1.4'
O O 0.0106 0.0060 'International Tables Vol C Tables 4.2.6.8 and 6.1.1.4'
F F 0.0171 0.0103 'International Tables Vol C Tables 4.2.6.8 and 6.1.1.4'
S S 0.1246 0.1234 'International Tables Vol C Tables 4.2.6.8 and 6.1.1.4'
Pd Pd -0.9988 1.0072 'International Tables Vol C Tables 4.2.6.8 and 6.1.1.4'

loop_
_geom_angle_atom_site_label_1
_geom_angle_atom_site_label_2
_geom_angle_atom_site_label_3
_geom_angle
_geom_angle_site_symmetry_1
_geom_angle_site_symmetry_3
N1B Pd1 N1B 89.44(15) 2_565 .
N1B Pd1 N1A 179.13(12) 2_565 .
N1B Pd1 N1A 89.72(9) . .
N1B Pd1 N1A 89.72(9) 2_565 2_565
N1B Pd1 N1A 179.13(12) . 2_565
N1A Pd1 N1A 91.11(15) . 2_565
C6A N1A C2A 120.5(3) . .
C6A N1A Pd1 121.5(2) . .
C2A N1A Pd1 117.9(2) . .
C3A C2A N1A 120.6(3) . .
C3A C2A H2A 119.7 . .
N1A C2A H2A 119.7 . .
C2A C3A C4A 120.3(3) . .
C2A C3A H3A 119.9 . .
C4A C3A H3A 119.9 . .
C3A C4A C5A 118.2(3) . .
C3A C4A H4A 120.9 . .
C5A C4A H4A 120.9 . .
C6A C5A C4A 119.1(3) . .
C6A C5A C7A 119.4(3) . .
C4A C5A C7A 121.5(3) . .
N1A C6A C5A 121.3(3) . .
N1A C6A H6A 119.4 . .
C5A C6A H6A 119.4 . .
C8A C7A C5A 178.8(4) . .
C7A C8A C9A 176.5(4) . .
C14A C9A C10A 120.2(3) . .
C14A C9A C8A 120.3(3) . .
C10A C9A C8A 119.4(3) . .
C11A C10A C9A 119.1(3) . .
C11A C10A H10A 120.5 . .
C9A C10A H10A 120.5 . .
C12A C11A C10A 120.9(3) . .
C12A C11A H11A 119.5 . .
C10A C11A H11A 119.5 . .
C11A C12A C13A 119.9(3) . .
C11A C12A H12A 120.0 . .
C13A C12A H12A 120.0 . .
C14A C13A C12A 119.5(3) . .
C14A C13A C15A 120.8(3) . .
C12A C13A C15A 119.7(3) . .
C9A C14A C13A 120.3(3) . .
C9A C14A H14A 119.9 . .
C13A C14A H14A 119.9 . .
C16A C15A C13A 178.2(4) . .
C15A C16A C19A 177.2(4) . .
C22A N17A C18A 120.5(3) . .
C22A N17A Pd2 120.7(2) . .
C18A N17A Pd2 118.8(2) . .
N17A C18A C19A 121.5(3) . .
N17A C18A H18A 119.3 . .
C19A C18A H18A 119.3 . .
C18A C19A C16A 119.7(3) . .
C18A C19A C20A 118.0(3) . .
C16A C19A C20A 122.2(3) . .
C21A C20A C19A 118.7(3) . .
C21A C20A H20A 120.6 . .
C19A C20A H20A 120.6 . .
C20A C21A C22A 120.5(3) . .
C20A C21A H21A 119.7 . .
C22A C21A H21A 119.7 . .
N17A C22A C21A 120.8(3) . .
N17A C22A H22A 119.6 . .
C21A C22A H22A 119.6 . .
N17B Pd2 N17B 91.50(15) 2_565 .
N17B Pd2 N17A 178.60(12) 2_565 .
N17B Pd2 N17A 89.48(9) . .
N17B Pd2 N17A 89.48(9) 2_565 2_565
N17B Pd2 N17A 178.60(12) . 2_565
N17A Pd2 N17A 89.52(15) . 2_565
C6B N1B C2B 119.2(3) . .
C6B N1B Pd1 119.9(2) . .
C2B N1B Pd1 120.9(2) . .
N1B C2B C3B 122.2(3) . .
N1B C2B H2B 118.9 . .
C3B C2B H2B 118.9 . .
C2B C3B C4B 118.8(3) . .
C2B C3B H3B 120.6 . .
C4B C3B H3B 120.6 . .
C5B C4B C3B 118.9(3) . .
C5B C4B H4B 120.6 . .
C3B C4B H4B 120.6 . .
C4B C5B C6B 118.9(3) . .
C4B C5B C7B 122.6(3) . .
C6B C5B C7B 118.5(3) . .
N1B C6B C5B 122.0(3) . .
N1B C6B H6B 119.0 . .
C5B C6B H6B 119.0 . .
C8B C7B C5B 178.0(4) . .
C7B C8B C9B 177.8(4) . .
C10B C9B C14B 120.5(3) . .
C10B C9B C8B 120.5(3) . .
C14B C9B C8B 118.9(3) . .
C9B C10B C11B 119.8(3) . .
C9B C10B H10B 120.1 . .
C11B C10B H10B 120.1 . .
C12B C11B C10B 120.3(3) . .
C12B C11B H11B 119.9 . .
C10B C11B H11B 119.9 . .
C11B C12B C13B 120.5(3) . .
C11B C12B H12B 119.7 . .
C13B C12B H12B 119.7 . .
C12B C13B C14B 119.6(3) . .
C12B C13B C15B 120.1(3) . .
C14B C13B C15B 120.3(3) . .
C9B C14B C13B 119.3(3) . .
C9B C14B H14B 120.3 . .
C13B C14B H14B 120.3 . .
C16B C15B C13B 177.4(4) . .
C15B C16B C19B 177.8(4) . .
C22B N17B C18B 119.2(3) . .
C22B N17B Pd2 119.8(2) . .
C18B N17B Pd2 121.0(2) . .
N17B C18B C19B 122.1(3) . .
N17B C18B H18B 118.9 . .
C19B C18B H18B 118.9 . .
C18B C19B C20B 118.0(3) . .
C18B C19B C16B 120.1(3) . .
C20B C19B C16B 122.0(3) . .
C21B C20B C19B 119.1(3) . .
C21B C20B H20B 120.5 . .
C19B C20B H20B 120.5 . .
C20B C21B C22B 119.3(3) . .
C20B C21B H21B 120.3 . .
C22B C21B H21B 120.3 . .
N17B C22B C21B 122.3(3) . .
N17B C22B H22B 118.9 . .
C21B C22B H22B 118.9 . .
O1E S1E O1E 113.5(2) 2_565 .
O1E S1E O2E 114.80(13) 2_565 .
O1E S1E O2E 114.80(13) . .
O1E S1E C1E 104.05(14) 2_565 .
O1E S1E C1E 104.05(15) . .
O2E S1E C1E 103.8(2) . .
F1E C1E F2E 106.9(3) . 2_565
F1E C1E F2E 106.9(3) . .
F2E C1E F2E 107.4(4) 2_565 .
F1E C1E S1E 111.4(4) . .
F2E C1E S1E 112.0(3) 2_565 .
F2E C1E S1E 112.0(3) . .
O4E S2E O4E 115.6(2) . 2_565
O4E S2E O5E 114.29(12) . .
O4E S2E O5E 114.29(12) 2_565 .
O4E S2E C2E 103.45(14) . .
O4E S2E C2E 103.45(14) 2_565 .
O5E S2E C2E 103.6(2) . .
F4E C2E F4E 108.8(4) . 2_565
F4E C2E F5E 108.6(3) . .
F4E C2E F5E 108.6(3) 2_565 .
F4E C2E S2E 110.6(2) . .
F4E C2E S2E 110.6(2) 2_565 .
F5E C2E S2E 109.7(3) . .
O7E S3E O7E 115.9(3) . 2_575
O7E S3E O8E 118.1(2) . .
O7E S3E O8E 118.1(2) 2_575 .
O7E S3E C3E 97.7(2) . .
O7E S3E C3E 97.7(2) 2_575 .
O8E S3E C3E 102.8(2) . .
F7E C3E F8E 107.9(3) . 2_575
F7E C3E F8E 107.9(3) . .
F8E C3E F8E 107.4(3) 2_575 .
F7E C3E S3E 111.3(3) . .
F8E C3E S3E 111.1(2) 2_575 .
F8E C3E S3E 111.1(2) . .
O12E S4E O10E 115.6(4) . .
O12E S4E O11E 114.8(4) . .
O10E S4E O11E 114.3(4) . .
O12E S4E C4E 104.0(3) . .
O10E S4E C4E 99.8(6) . .
O11E S4E C4E 105.9(3) . .
F12E C4E F11E 108.0(4) . .
F12E C4E F10E 107.2(4) . .
F11E C4E F10E 107.3(4) . .
F12E C4E S4E 112.5(4) . .
F11E C4E S4E 111.1(3) . .
F10E C4E S4E 110.5(3) . .
N1S C2S C3S 179.3(5) . .
C2S C3S H3C 109.5 . .
C2S C3S H3D 109.5 . .
H3C C3S H3D 109.5 . .
N4S C5S C6S 179.6(6) . .
C5S C6S H6C 109.5 . .
C5S C6S H6D 109.5 . .
H6C C6S H6D 109.5 . .
N7S C8S C9S 177.3(8) . .
C8S C9S H9A 109.5 . .
C8S C9S H9B 109.5 . .
H9A C9S H9B 109.5 . .
C8S C9S H9C 109.5 . .
H9A C9S H9C 109.5 . .
H9B C9S H9C 109.5 . .
N7D C8D C9D 172.9(10) . .
C8D C9D H9D 109.5 . .
C8D C9D H9E 109.5 . .
H9D C9D H9E 109.5 . .
C8D C9D H9F 109.5 . .
H9D C9D H9F 109.5 . .
H9E C9D H9F 109.5 . .
N10S C11S C12S 177.7(6) . .
C11S C12S H12C 109.5 . .
C11S C12S H12D 109.5 . .
H12C C12S H12D 109.5 . .
C11S C12S H12E 109.5 . .
H12C C12S H12E 109.5 . .
H12D C12S H12E 109.5 . .
N13S C14S C15S 178.6(5) . .
C14S C15S H15A 109.5 . .
C14S C15S H15B 109.5 . .
H15A C15S H15B 109.5 . .
N16S C17S C18S 176.7(5) . .
C17S C18S H18C 109.5 . .
C17S C18S H18D 109.5 . .
H18C C18S H18D 109.5 . .
N19S C20S C21S 175.7(11) . .
C20S C21S H21C 109.5 . .
C20S C21S H21D 109.5 . .
H21C C21S H21D 109.5 . .
N22S C23S C24S 178.8(10) . .
C23S C24S H24A 109.5 . .
C23S C24S H24B 109.5 . .
H24A C24S H24B 109.5 . .
C23S C24S H24C 109.5 . .
H24A C24S H24C 109.5 . .
H24B C24S H24C 109.5 . .
N25S C26S C27S 179.4(6) . .
C26S C27S H27A 109.5 . .
C26S C27S H27B 109.5 . .
H27A C27S H27B 109.5 . .
O1W O1W H1W 67.1(13) 2_565 .
O1W O1W H2W 67.2(13) 2_565 .
H1W O1W H2W 102.9(16) . .

loop_
_geom_bond_atom_site_label_1
_geom_bond_atom_site_label_2
_geom_bond_distance
_geom_bond_site_symmetry_2
Pd1 N1B 2.020(3) 2_565
Pd1 N1B 2.020(3) .
Pd1 N1A 2.037(3) .
Pd1 N1A 2.037(3) 2_565
N1A C6A 1.320(4) .
N1A C2A 1.368(4) .
C2A C3A 1.360(5) .
C2A H2A 0.9500 .
C3A C4A 1.392(5) .
C3A H3A 0.9500 .
C4A C5A 1.396(5) .
C4A H4A 0.9500 .
C5A C6A 1.394(5) .
C5A C7A 1.438(4) .
C6A H6A 0.9500 .
C7A C8A 1.201(4) .
C8A C9A 1.429(4) .
C9A C14A 1.384(5) .
C9A C10A 1.416(5) .
C10A C11A 1.396(5) .
C10A H10A 0.9500 .
C11A C12A 1.380(5) .
C11A H11A 0.9500 .
C12A C13A 1.415(4) .
C12A H12A 0.9500 .
C13A C14A 1.400(4) .
C13A C15A 1.455(4) .
C14A H14A 0.9500 .
C15A C16A 1.172(5) .
C16A C19A 1.432(5) .
N17A C22A 1.348(4) .
N17A C18A 1.361(4) .
N17A Pd2 2.018(3) .
C18A C19A 1.380(5) .
C18A H18A 0.9500 .
C19A C20A 1.438(5) .
C20A C21A 1.370(5) .
C20A H20A 0.9500 .
C21A C22A 1.382(5) .
C21A H21A 0.9500 .
C22A H22A 0.9500 .
Pd2 N17B 2.011(3) 2_565
Pd2 N17B 2.011(3) .
Pd2 N17A 2.018(3) 2_565
N1B C6B 1.317(4) .
N1B C2B 1.347(4) .
C2B C3B 1.383(5) .
C2B H2B 0.9500 .
C3B C4B 1.407(5) .
C3B H3B 0.9500 .
C4B C5B 1.360(5) .
C4B H4B 0.9500 .
C5B C6B 1.422(5) .
C5B C7B 1.425(5) .
C6B H6B 0.9500 .
C7B C8B 1.233(5) .
C8B C9B 1.415(5) .
C9B C10B 1.387(5) .
C9B C14B 1.398(4) .
C10B C11B 1.396(4) .
C10B H10B 0.9500 .
C11B C12B 1.385(4) .
C11B H11B 0.9500 .
C12B C13B 1.390(5) .
C12B H12B 0.9500 .
C13B C14B 1.412(4) .
C13B C15B 1.433(4) .
C14B H14B 0.9500 .
C15B C16B 1.205(5) .
C16B C19B 1.424(5) .
N17B C22B 1.324(4) .
N17B C18B 1.354(4) .
C18B C19B 1.404(5) .
C18B H18B 0.9500 .
C19B C20B 1.408(5) .
C20B C21B 1.375(5) .
C20B H20B 0.9500 .
C21B C22B 1.405(5) .
C21B H21B 0.9500 .
C22B H22B 0.9500 .
S1E O1E 1.450(3) 2_565
S1E O1E 1.450(3) .
S1E O2E 1.454(4) .
S1E C1E 1.822(5) .
C1E F1E 1.331(6) .
C1E F2E 1.338(4) 2_565
C1E F2E 1.338(4) .
S2E O4E 1.444(3) .
S2E O4E 1.444(3) 2_565
S2E O5E 1.444(4) .
S2E C2E 1.831(5) .
C2E F4E 1.319(4) .
C2E F4E 1.319(4) 2_565
C2E F5E 1.340(6) .
S3E O7E 1.437(3) .
S3E O7E 1.437(3) 2_575
S3E O8E 1.448(4) .
S3E C3E 1.825(5) .
C3E F7E 1.322(5) .
C3E F8E 1.338(3) 2_575
C3E F8E 1.338(3) .
S4E O12E 1.429(4) .
S4E O10E 1.432(4) .
S4E O11E 1.435(3) .
S4E C4E 1.816(4) .
C4E F12E 1.321(4) .
C4E F11E 1.323(4) .
C4E F10E 1.335(4) .
N1S C2S 1.141(4) .
C2S C3S 1.464(4) .
C3S H3C 0.9800 .
C3S H3D 0.9800 .
N4S C5S 1.128(4) .
C5S C6S 1.460(4) .
C6S H6C 0.9800 .
C6S H6D 0.9800 .
N7S C8S 1.135(5) .
C8S C9S 1.475(4) .
C9S H9A 0.9800 .
C9S H9B 0.9800 .
C9S H9C 0.9800 .
N7D C8D 1.136(5) .
C8D C9D 1.464(4) .
C9D H9D 0.9800 .
C9D H9E 0.9800 .
C9D H9F 0.9800 .
N10S C11S 1.142(4) .
C11S C12S 1.472(4) .
C12S H12C 0.9800 .
C12S H12D 0.9800 .
C12S H12E 0.9800 .
N13S C14S 1.134(4) .
C14S C15S 1.476(4) .
C15S H15A 0.9800 .
C15S H15B 0.9800 .
N16S C17S 1.127(4) .
C17S C18S 1.449(4) .
C18S H18C 0.9800 .
C18S H18D 0.9800 .
N19S C20S 1.132(5) .
C20S C21S 1.451(4) .
C21S H21C 0.9800 .
C21S H21D 0.9800 .
N22S C23S 1.154(5) .
C23S C24S 1.477(5) .
C24S H24A 0.9800 .
C24S H24B 0.9800 .
C24S H24C 0.9800 .
N25S C26S 1.144(4) .
C26S C27S 1.463(4) .
C27S H27A 0.9800 .
C27S H27B 0.9800 .
O1W O1W 0.66(4) 2_565
O1W H1W 0.853(10) .
O1W H2W 0.855(10) .

loop_
_geom_torsion_atom_site_label_1
_geom_torsion_atom_site_label_2
_geom_torsion_atom_site_label_3
_geom_torsion_atom_site_label_4
_geom_torsion
_geom_torsion_site_symmetry_1
_geom_torsion_site_symmetry_4
N1B Pd1 N1A C6A 109(9) 2_565 .
N1B Pd1 N1A C6A 92.8(3) . .
N1A Pd1 N1A C6A -87.4(3) 2_565 .
N1B Pd1 N1A C2A -68(9) 2_565 .
N1B Pd1 N1A C2A -84.0(2) . .
N1A Pd1 N1A C2A 95.7(2) 2_565 .
C6A N1A C2A C3A -0.8(5) . .
Pd1 N1A C2A C3A 176.0(2) . .
N1A C2A C3A C4A -0.8(5) . .
C2A C3A C4A C5A 1.4(5) . .
C3A C4A C5A C6A -0.4(5) . .
C3A C4A C5A C7A 178.8(3) . .
C2A N1A C6A C5A 1.8(5) . .
Pd1 N1A C6A C5A -174.9(2) . .
C4A C5A C6A N1A -1.2(5) . .
C7A C5A C6A N1A 179.6(3) . .
C6A C5A C7A C8A 160(19) . .
C4A C5A C7A C8A -19(20) . .
C5A C7A C8A C9A -48(23) . .
C7A C8A C9A C14A -115(6) . .
C7A C8A C9A C10A 63(7) . .
C14A C9A C10A C11A 3.1(5) . .
C8A C9A C10A C11A -175.2(3) . .
C9A C10A C11A C12A -3.0(5) . .
C10A C11A C12A C13A 0.1(5) . .
C11A C12A C13A C14A 2.6(5) . .
C11A C12A C13A C15A -177.1(3) . .
C10A C9A C14A C13A -0.4(5) . .
C8A C9A C14A C13A 177.9(3) . .
C12A C13A C14A C9A -2.5(5) . .
C15A C13A C14A C9A 177.3(3) . .
C14A C13A C15A C16A -98(12) . .
C12A C13A C15A C16A 81(12) . .
C13A C15A C16A C19A 45(17) . .
C22A N17A C18A C19A -2.2(5) . .
Pd2 N17A C18A C19A 179.1(2) . .
N17A C18A C19A C16A -178.3(3) . .
N17A C18A C19A C20A 1.5(5) . .
C15A C16A C19A C18A 61(8) . .
C15A C16A C19A C20A -119(8) . .
C18A C19A C20A C21A 0.2(5) . .
C16A C19A C20A C21A -179.9(3) . .
C19A C20A C21A C22A -1.3(5) . .
C18A N17A C22A C21A 1.0(5) . .
Pd2 N17A C22A C21A 179.8(3) . .
C20A C21A C22A N17A 0.7(5) . .
C22A N17A Pd2 N17B -46(5) . 2_565
C18A N17A Pd2 N17B 132(5) . 2_565
C22A N17A Pd2 N17B 88.0(2) . .
C18A N17A Pd2 N17B -93.2(2) . .
C22A N17A Pd2 N17A -91.0(3) . 2_565
C18A N17A Pd2 N17A 87.8(2) . 2_565
N1B Pd1 N1B C6B 87.3(3) 2_565 .
N1A Pd1 N1B C6B -92.9(3) . .
N1A Pd1 N1B C6B 103(9) 2_565 .
N1B Pd1 N1B C2B -93.6(3) 2_565 .
N1A Pd1 N1B C2B 86.1(3) . .
N1A Pd1 N1B C2B -78(9) 2_565 .
C6B N1B C2B C3B -1.0(5) . .
Pd1 N1B C2B C3B 179.9(3) . .
N1B C2B C3B C4B 0.5(5) . .
C2B C3B C4B C5B 0.4(5) . .
C3B C4B C5B C6B -0.7(5) . .
C3B C4B C5B C7B 177.6(3) . .
C2B N1B C6B C5B 0.7(5) . .
Pd1 N1B C6B C5B 179.7(2) . .
C4B C5B C6B N1B 0.2(5) . .
C7B C5B C6B N1B -178.3(3) . .
C4B C5B C7B C8B -107(11) . .
C6B C5B C7B C8B 71(11) . .
C5B C7B C8B C9B 55(16) . .
C7B C8B C9B C10B 59(9) . .
C7B C8B C9B C14B -118(9) . .
C14B C9B C10B C11B -0.6(5) . .
C8B C9B C10B C11B -177.8(3) . .
C9B C10B C11B C12B 0.8(5) . .
C10B C11B C12B C13B -1.1(5) . .
C11B C12B C13B C14B 1.2(5) . .
C11B C12B C13B C15B -177.8(3) . .
C10B C9B C14B C13B 0.7(5) . .
C8B C9B C14B C13B 178.0(3) . .
C12B C13B C14B C9B -1.0(5) . .
C15B C13B C14B C9B 178.0(3) . .
C12B C13B C15B C16B 62(8) . .
C14B C13B C15B C16B -117(8) . .
C13B C15B C16B C19B -47(16) . .
N17B Pd2 N17B C22B 94.3(2) 2_565 .
N17A Pd2 N17B C22B -84.7(3) . .
N17A Pd2 N17B C22B -40(5) 2_565 .
N17B Pd2 N17B C18B -87.9(3) 2_565 .
N17A Pd2 N17B C18B 93.1(2) . .
N17A Pd2 N17B C18B 138(5) 2_565 .
C22B N17B C18B C19B 0.7(5) . .
Pd2 N17B C18B C19B -177.1(2) . .
N17B C18B C19B C20B 0.2(5) . .
N17B C18B C19B C16B -179.7(3) . .
C15B C16B C19B C18B 160(10) . .
C15B C16B C19B C20B -20(10) . .
C18B C19B C20B C21B -1.6(5) . .
C16B C19B C20B C21B 178.3(3) . .
C19B C20B C21B C22B 2.2(5) . .
C18B N17B C22B C21B -0.1(5) . .
Pd2 N17B C22B C21B 177.7(2) . .
C20B C21B C22B N17B -1.3(5) . .
O1E S1E C1E F1E -59.57(13) 2_565 .
O1E S1E C1E F1E 59.57(13) . .
O2E S1E C1E F1E 180.0 . .
O1E S1E C1E F2E -179.2(3) 2_565 2_565
O1E S1E C1E F2E -60.1(4) . 2_565
O2E S1E C1E F2E 60.3(3) . 2_565
O1E S1E C1E F2E 60.1(4) 2_565 .
O1E S1E C1E F2E 179.2(3) . .
O2E S1E C1E F2E -60.3(3) . .
O4E S2E C2E F4E -179.8(3) . .
O4E S2E C2E F4E 59.3(3) 2_565 .
O5E S2E C2E F4E -60.2(3) . .
O4E S2E C2E F4E -59.3(3) . 2_565
O4E S2E C2E F4E 179.8(3) 2_565 2_565
O5E S2E C2E F4E 60.2(3) . 2_565
O4E S2E C2E F5E 60.47(12) . .
O4E S2E C2E F5E -60.47(12) 2_565 .
O5E S2E C2E F5E 180.0 . .
O7E S3E C3E F7E 58.78(16) . .
O7E S3E C3E F7E -58.78(16) 2_575 .
O8E S3E C3E F7E 180.0 . .
O7E S3E C3E F8E 179.0(3) . 2_575
O7E S3E C3E F8E 61.4(3) 2_575 2_575
O8E S3E C3E F8E -59.8(2) . 2_575
O7E S3E C3E F8E -61.4(3) . .
O7E S3E C3E F8E -179.0(3) 2_575 .
O8E S3E C3E F8E 59.8(2) . .
O12E S4E C4E F12E -60.0(5) . .
O10E S4E C4E F12E -179.7(4) . .
O11E S4E C4E F12E 61.4(5) . .
O12E S4E C4E F11E 178.8(5) . .
O10E S4E C4E F11E 59.1(4) . .
O11E S4E C4E F11E -59.8(4) . .
O12E S4E C4E F10E 59.8(5) . .
O10E S4E C4E F10E -59.9(4) . .
O11E S4E C4E F10E -178.8(4) . .
